data_7720159
loop_
_publ_author_name
'Malinov&#xe1;, Nikoleta'
'Pavlik, J&#xe1;n'
'Kotrle, Kamil'
'Nemec, Ivan'
'Dubaj, Tibor'
'Brach&#x148;akov&#xe1;, Barbora'
'Ruben, Mario'
'&#x160;alitro&#x161;, Ivan'

_publ_section_title
;
 Unveiling field-induced single-ion magnetism in pentacoordinate and
 heptacoordinate cobalt(II), dysprosium(III) and terbium(III) complexes
 with a tridentate bis(benzimidazole)pyridine ligand.
;
_journal_issue 9
_journal_name_full 'Dalton transactions (Cambridge, England : 2003)'
_journal_page_first 3975
_journal_page_last 3989
_journal_paper_doi 10.1039/d5dt02849c
_journal_volume 55
_journal_year 2026
_chemical_formula_moiety 'C27 H29 Br2 Co N5 O2'
_chemical_formula_sum 'C27 H29 Br2 Co N5 O2'
_chemical_formula_weight 674.30
_space_group_crystal_system triclinic
_space_group_IT_number 2
_space_group_name_Hall '-P 1'
_space_group_name_H-M_alt 'P -1'
_atom_sites_solution_hydrogens difmap
_audit_creation_date 2025-08-06
_audit_creation_method
;
Olex2 1.5
(compiled 2025.07.13 svn.rb7424aed for OlexSys, GUI svn.r7314)
;
_audit_update_record
;
2025-08-12 deposited with the CCDC.	2026-01-27 downloaded from the CCDC.
;
_cell_angle_alpha 108.8070(10)
_cell_angle_beta 103.9280(10)
_cell_angle_gamma 103.5930(10)
_cell_formula_units_Z 2
_cell_length_a 9.97860(10)
_cell_length_b 10.93360(10)
_cell_length_c 13.9927(2)
_cell_measurement_reflns_used 10571
_cell_measurement_temperature 99.99(10)
_cell_measurement_theta_max 68.3140
_cell_measurement_theta_min 3.5420
_cell_volume 1318.94(3)
_computing_cell_refinement 'CrysAlisPro 1.171.42.57a (Rigaku OD, 2022)'
_computing_data_collection 'CrysAlisPro 1.171.42.57a (Rigaku OD, 2022)'
_computing_data_reduction 'CrysAlisPro 1.171.42.57a (Rigaku OD, 2022)'
_computing_molecular_graphics 'Olex2 1.5 (Dolomanov et al., 2009)'
_computing_publication_material 'Olex2 1.5 (Dolomanov et al., 2009)'
_computing_structure_refinement 'SHELXL 2014/7 (Sheldrick, 2015)'
_computing_structure_solution 'SHELXT 2014/4 (Sheldrick, 2014)'
_diffrn_ambient_temperature 99.99(10)
_diffrn_detector_area_resol_mean 10.0000
_diffrn_detector_type HyPix3000
_diffrn_measured_fraction_theta_full 0.997
_diffrn_measured_fraction_theta_max 0.992
_diffrn_measurement_details
;
List of Runs (angles in degrees, time in seconds):

  # Type    Start    End  Width  t~exp~   \w     \q     \k     \f   Frames
#--------------------------------------------------------------------------
  1  \w    -91.00 -12.00   0.50    0.25    --  -42.75 125.00 -97.00  158
  2  \w   -103.00 -23.00   0.50    0.25    --  -42.75 145.00  69.00  160
  3  \w   -109.00 -59.00   0.50    0.25    --  -42.75-145.00  17.00  100
  4  \w     59.00 112.00   0.50    0.25    --   44.32 145.00  69.00  106
  5  \w     12.00  93.00   0.50    0.25    --   44.32-125.00-175.00  162
  6  \w     23.00 106.00   0.50    0.25    --   44.32-145.00  17.00  166
  7  \w   -161.00 -59.00   0.50    0.90    --  -93.31-145.00  17.00  204
  8  \w   -112.00 -28.00   0.50    0.90    --  -93.31 125.00 -97.00  168
  9  \w   -127.00 -35.00   0.50    0.90    --  -93.31 145.00  69.00  184
 10  \w   -140.00-115.00   0.50    0.90    --  -93.31-125.00-175.00   50
 11  \w     67.00  93.00   0.50    0.90    --   94.87-125.00-175.00   52
 12  \w     53.00  79.00   0.50    0.90    --   94.87-145.00  17.00   52
 13  \w     86.00 111.00   0.50    0.90    --   94.87 145.00  69.00   50
 14  \w    111.00 159.00   0.50    0.90    --   94.87 125.00 -97.00   96
 15  \w     -1.00  31.00   0.50    0.25    --  -42.75  11.00  60.00   64
 16  \w   -109.00 -76.00   0.50    0.25    --  -42.75-138.00 -90.00   66
 17  \w    -28.00  26.00   0.50    0.25    --  -42.75  21.00  30.00  108
 18  \w    -37.00  18.00   0.50    0.25    --  -42.75  32.00 -60.00  110
 19  \w   -117.00 -78.00   0.50    0.25    --  -42.75 -11.00 150.00   78
 20  \w    -73.00 -37.00   0.50    0.25    --  -42.75 -11.00 150.00   72
 21  \w    -93.00 -46.00   0.50    0.25    --  -42.75 -32.00  60.00   94
 22  \w      2.00  28.00   0.50    0.25    --   44.32 -43.00  30.00   52
 23  \w    -28.00   5.00   0.50    0.25    --   44.32 -11.00-120.00   66
 24  \w    -25.00  19.00   0.50    0.25    --   44.32 -21.00-120.00   88
 25  \w    -19.00  22.00   0.50    0.25    --   44.32 -21.00   0.00   82
 26  \w    -14.00  32.00   0.50    0.25    --   44.32 -32.00 150.00   92
 27  \w    -69.00 -30.00   0.50    0.90    --  -93.31 117.00 -30.00   78
 28  \w   -153.00-113.00   0.50    0.90    --  -93.31 -77.00 120.00   80
 29  \w    -69.00 -39.00   0.50    0.90    --  -93.31  77.00 -60.00   60
 30  \w   -106.00 -73.00   0.50    0.90    --  -93.31  77.00 -60.00   66
 31  \w   -136.00 -88.00   0.50    0.90    --  -93.31 -25.00   0.00   96
 32  \w   -105.00 -23.00   0.50    0.90    --  -93.31  96.00  90.00  164
 33  \w   -155.00 -80.00   0.50    0.90    --  -93.31 -17.00 120.00  150
 34  \w   -117.00 -85.00   0.50    0.90    --  -93.31 -33.00 -90.00   64
 35  \w   -148.00-123.00   0.50    0.90    --  -93.31 -33.00 -90.00   50
 36  \w    -56.00 -29.00   0.50    0.90    --  -93.31  50.00-150.00   54
 37  \w   -161.00 -85.00   0.50    0.90    --  -93.31 -25.00-150.00  152
 38  \w   -105.00 -71.00   0.50    0.90    --  -93.31  77.00  60.00   68
 39  \w    -82.00 -28.00   0.50    0.90    --  -93.31  68.00  90.00  108
 40  \w   -109.00 -84.00   0.50    0.90    --  -93.31 117.00 -30.00   50
 41  \w    -57.00 -30.00   0.50    0.90    --  -93.31  50.00 -60.00   54
 42  \w   -136.00 -84.00   0.50    0.90    --  -93.31 -33.00  60.00  104
 43  \w   -124.00 -96.00   0.50    0.90    --  -93.31 -25.00  30.00   56
 44  \w   -131.00 -84.00   0.50    0.90    --  -93.31 -42.00 -30.00   94
 45  \w   -101.00 -69.00   0.50    0.90    --  -93.31 -77.00 120.00   64
 46  \w    -57.00 -32.00   0.50    0.90    --  -93.31  50.00-120.00   50
 47  \w    -95.00 -46.00   0.50    0.90    --  -93.31  77.00 -30.00   98
 48  \w   -144.00 -80.00   0.50    0.90    --  -93.31 -42.00-180.00  128
 49  \w    -57.00 -29.00   0.50    0.90    --  -93.31  50.00 -90.00   56
 50  \w    130.00 156.00   0.50    0.90    --   94.87  96.00-150.00   52
 51  \w     30.00  57.00   0.50    0.90    --   94.87 -50.00   0.00   54
 52  \w     73.00 104.00   0.50    0.90    --   94.87 -96.00-180.00   62
 53  \w     25.00  68.00   0.50    0.90    --   94.87 -96.00-180.00   86
 54  \w     54.00 108.00   0.50    0.90    --   94.87-117.00 150.00  108
 55  \w     30.00  56.00   0.50    0.90    --   94.87 -50.00 -30.00   52
 56  \w     28.00  53.00   0.50    0.90    --   94.87 -59.00 -30.00   50
 57  \w     31.00  56.00   0.50    0.90    --   94.87 -50.00-120.00   50
 58  \w     30.00  56.00   0.50    0.90    --   94.87 -50.00-180.00   52
 59  \w     29.00  57.00   0.50    0.90    --   94.87 -50.00 -60.00   56
 60  \w     35.00  64.00   0.50    0.90    --   94.87 -59.00  30.00   58
 61  \w     30.00  56.00   0.50    0.90    --   94.87 -50.00 -90.00   52
 62  \w     58.00  83.00   0.50    0.90    --   94.87 -68.00 150.00   50
 63  \w     36.00  66.00   0.50    0.90    --   94.87 -59.00-150.00   60
;
_diffrn_measurement_device 'four-circle diffractometer'
_diffrn_measurement_device_type 'XtaLAB Synergy, Single source at home/near, HyPix3000'
_diffrn_measurement_method '\w scans'
_diffrn_radiation_type 'Cu K\a'
_diffrn_radiation_wavelength 1.54184
_diffrn_reflns_av_R_equivalents 0.0253
_diffrn_reflns_av_unetI/netI 0.0248
_diffrn_reflns_Laue_measured_fraction_full 0.997
_diffrn_reflns_Laue_measured_fraction_max 0.992
_diffrn_reflns_limit_h_max 11
_diffrn_reflns_limit_h_min -8
_diffrn_reflns_limit_k_max 13
_diffrn_reflns_limit_k_min -13
_diffrn_reflns_limit_l_max 16
_diffrn_reflns_limit_l_min -16
_diffrn_reflns_number 15101
_diffrn_reflns_point_group_measured_fraction_full 0.997
_diffrn_reflns_point_group_measured_fraction_max 0.992
_diffrn_reflns_theta_full 67.684
_diffrn_reflns_theta_max 68.262
_diffrn_reflns_theta_min 3.554
_exptl_absorpt_coefficient_mu 8.934
_exptl_absorpt_correction_T_max 1.00000
_exptl_absorpt_correction_T_min 0.67148
_exptl_absorpt_correction_type multi-scan
_exptl_absorpt_process_details
;
CrysAlisPro 1.171.42.57a (Rigaku Oxford Diffraction, 2022)
Empirical absorption correction using spherical harmonics,
implemented in SCALE3 ABSPACK scaling algorithm.
;
_exptl_crystal_colour 'light green'
_exptl_crystal_colour_modifier light
_exptl_crystal_colour_primary green
_exptl_crystal_density_diffrn 1.698
_exptl_crystal_description prism
_exptl_crystal_F_000 678
_exptl_crystal_size_max 0.29
_exptl_crystal_size_mid 0.16
_exptl_crystal_size_min 0.13
_refine_diff_density_max 1.066
_refine_diff_density_min -0.593
_refine_diff_density_rms 0.089
_refine_ls_extinction_method none
_refine_ls_goodness_of_fit_ref 1.027
_refine_ls_hydrogen_treatment refall
_refine_ls_matrix_type full
_refine_ls_number_parameters 439
_refine_ls_number_reflns 4773
_refine_ls_number_restraints 0
_refine_ls_restrained_S_all 1.027
_refine_ls_R_factor_all 0.0295
_refine_ls_R_factor_gt 0.0288
_refine_ls_shift/su_max 0.001
_refine_ls_shift/su_mean 0.000
_refine_ls_structure_factor_coef Fsqd
_refine_ls_weighting_details 'w=1/[\s^2^(Fo^2^)+(0.0548P)^2^+0.6546P] where P=(Fo^2^+2Fc^2^)/3'
_refine_ls_weighting_scheme calc
_refine_ls_wR_factor_gt 0.0775
_refine_ls_wR_factor_ref 0.0779
_reflns_Friedel_coverage 0.000
_reflns_number_gt 4630
_reflns_number_total 4773
_reflns_threshold_expression 'I > 2\s(I)'
_cod_data_source_file d5dt02849c2.cif
_cod_data_source_block 2
_cod_depositor_comments 'Adding full bibliography for 7720156--7720160.cif.'
_cod_database_code 7720159
_shelx_shelxl_version_number 2014/7
_shelx_space_group_comment
;
The symmetry employed for this shelxl refinement is uniquely defined
by the following loop, which should always be used as a source of
symmetry information in preference to the above space-group names.
They are only intended as comments.
;
_shelx_estimated_absorpt_t_max 0.390
_shelx_estimated_absorpt_t_min 0.181
_olex2_refinement_description
;
1. Uiso/Uaniso restraints and constraints
Uanis(H25B) = Uanis(H25A) = Uanis(H26A) = Uanis(H26B) = Uanis(H20B) =
Uanis(H20A) = Uanis(H21A) = Uanis(H21B) = Uanis(H22B) = Uanis(H22A) =
Uanis(H24B) = Uanis(H24A)
Uanis(H9) = Uanis(H10) = Uanis(H11) = Uanis(H5) = Uanis(H4) = Uanis(H3) =
Uanis(H2) = Uanis(H18) = Uanis(H17) = Uanis(H16) = Uanis(H15)
Uanis(H27C) = Uanis(H27A) = Uanis(H27B) = Uanis(H23C) = Uanis(H23A) =
Uanis(H23B)
;
_olex2_submission_special_instructions 'No special instructions were received'
_oxdiff_exptl_absorpt_empirical_details
;
Empirical correction (ABSPACK) includes:
- Absorption correction using spherical harmonics
- Frame scaling
;

loop_
_space_group_symop_operation_xyz
'x, y, z'
'-x, -y, -z'

loop_
_atom_site_label
_atom_site_type_symbol
_atom_site_fract_x
_atom_site_fract_y
_atom_site_fract_z
_atom_site_U_iso_or_equiv
_atom_site_adp_type
_atom_site_occupancy
_atom_site_site_symmetry_order
_atom_site_calc_flag
_atom_site_refinement_flags_posn
_atom_site_refinement_flags_adp
_atom_site_refinement_flags_occupancy
_atom_site_disorder_assembly
_atom_site_disorder_group
Br1 Br 0.39485(3) 0.78185(2) 0.26189(2) 0.01999(9) Uani 1 1 d . . . . .
Br2 Br 0.06992(2) 0.44720(3) 0.26471(2) 0.01939(9) Uani 1 1 d . . . . .
Co1 Co 0.32573(4) 0.57224(4) 0.29253(3) 0.01273(10) Uani 1 1 d . . . . .
O1 O 0.8506(2) 0.90021(18) 0.55800(15) 0.0229(4) Uani 1 1 d . . . . .
O2 O 0.71253(19) 0.03529(17) 0.00097(16) 0.0225(4) Uani 1 1 d . . . . .
N1 N 0.4002(2) 0.65598(19) 0.46037(16) 0.0143(4) Uani 1 1 d . . . . .
N2 N 0.5352(2) 0.55399(19) 0.33769(15) 0.0135(4) Uani 1 1 d . . . . .
N3 N 0.3353(2) 0.43991(19) 0.14911(16) 0.0143(4) Uani 1 1 d . . . . .
N4 N 0.5849(2) 0.74560(19) 0.61800(15) 0.0143(4) Uani 1 1 d . . . . .
N5 N 0.4766(2) 0.37600(19) 0.05405(15) 0.0136(4) Uani 1 1 d . . . . .
C1 C 0.3527(3) 0.7256(2) 0.53966(19) 0.0154(5) Uani 1 1 d . . . . .
C2 C 0.2163(3) 0.7420(2) 0.5328(2) 0.0176(5) Uani 1 1 d . . . . .
H2 H 0.140(3) 0.701(3) 0.466(2) 0.022(2) Uani 1 1 d . . . . .
C3 C 0.1995(3) 0.8149(3) 0.6279(2) 0.0206(5) Uani 1 1 d . . . . .
H3 H 0.104(3) 0.827(3) 0.625(2) 0.022(2) Uani 1 1 d . . . . .
C4 C 0.3156(3) 0.8715(3) 0.7272(2) 0.0201(5) Uani 1 1 d . . . . .
H4 H 0.305(3) 0.922(3) 0.787(2) 0.022(2) Uani 1 1 d . . . . .
C5 C 0.4521(3) 0.8578(2) 0.7348(2) 0.0186(5) Uani 1 1 d . . . . .
H5 H 0.533(3) 0.905(3) 0.805(2) 0.022(2) Uani 1 1 d . . . . .
C6 C 0.4667(3) 0.7819(2) 0.63844(19) 0.0155(5) Uani 1 1 d . . . . .
C7 C 0.5386(2) 0.6707(2) 0.50939(18) 0.0133(4) Uani 1 1 d . . . . .
C8 C 0.6172(2) 0.6048(2) 0.44217(18) 0.0136(4) Uani 1 1 d . . . . .
C9 C 0.7533(3) 0.5894(2) 0.47424(19) 0.0152(5) Uani 1 1 d . . . . .
H9 H 0.807(3) 0.619(3) 0.548(2) 0.022(2) Uani 1 1 d . . . . .
C10 C 0.8037(3) 0.5231(2) 0.3950(2) 0.0157(5) Uani 1 1 d . . . . .
H10 H 0.896(3) 0.512(3) 0.416(2) 0.022(2) Uani 1 1 d . . . . .
C11 C 0.7189(3) 0.4709(2) 0.2872(2) 0.0160(5) Uani 1 1 d . . . . .
H11 H 0.751(3) 0.427(3) 0.237(2) 0.022(2) Uani 1 1 d . . . . .
C12 C 0.5822(2) 0.4867(2) 0.26062(18) 0.0134(4) Uani 1 1 d . . . . .
C13 C 0.4684(2) 0.4329(2) 0.15370(19) 0.0138(4) Uani 1 1 d . . . . .
C14 C 0.3380(2) 0.3428(2) -0.01949(19) 0.0149(4) Uani 1 1 d . . . . .
C15 C 0.2839(3) 0.2828(2) -0.1318(2) 0.0183(5) Uani 1 1 d . . . . .
H15 H 0.336(3) 0.257(3) -0.173(2) 0.022(2) Uani 1 1 d . . . . .
C16 C 0.1398(3) 0.2695(3) -0.1801(2) 0.0217(5) Uani 1 1 d . . . . .
H16 H 0.097(3) 0.227(3) -0.258(2) 0.022(2) Uani 1 1 d . . . . .
C17 C 0.0520(3) 0.3125(3) -0.1197(2) 0.0205(5) Uani 1 1 d . . . . .
H17 H -0.046(3) 0.299(3) -0.155(2) 0.022(2) Uani 1 1 d . . . . .
C18 C 0.1063(3) 0.3698(2) -0.0088(2) 0.0168(5) Uani 1 1 d . . . . .
H18 H 0.049(3) 0.396(3) 0.030(2) 0.022(2) Uani 1 1 d . . . . .
C19 C 0.2516(2) 0.3842(2) 0.04125(18) 0.0144(4) Uani 1 1 d . . . . .
C20 C 0.7331(3) 0.8081(2) 0.69924(19) 0.0168(5) Uani 1 1 d . . . . .
H20A H 0.723(3) 0.795(3) 0.761(3) 0.019(2) Uani 1 1 d . . . . .
H20B H 0.791(3) 0.749(3) 0.671(2) 0.019(2) Uani 1 1 d . . . . .
C21 C 0.8005(3) 0.9595(3) 0.7213(2) 0.0190(5) Uani 1 1 d . . . . .
H21A H 0.752(3) 1.012(3) 0.761(2) 0.019(2) Uani 1 1 d . . . . .
H21B H 0.902(3) 0.991(3) 0.766(2) 0.019(2) Uani 1 1 d . . . . .
C22 C 0.7873(3) 0.9845(3) 0.6196(2) 0.0205(5) Uani 1 1 d . . . . .
H22A H 0.835(3) 1.082(3) 0.637(2) 0.019(2) Uani 1 1 d . . . . .
H22B H 0.685(3) 0.962(3) 0.577(2) 0.019(2) Uani 1 1 d . . . . .
C23 C 0.8199(4) 0.8980(3) 0.4526(3) 0.0335(7) Uani 1 1 d . . . . .
H23A H 0.864(4) 0.830(4) 0.412(3) 0.038(4) Uani 1 1 d . . . . .
H23B H 0.715(4) 0.869(4) 0.412(3) 0.038(4) Uani 1 1 d . . . . .
H23C H 0.867(4) 0.991(4) 0.458(3) 0.038(4) Uani 1 1 d . . . . .
C24 C 0.5986(3) 0.3426(2) 0.0238(2) 0.0145(5) Uani 1 1 d . . . . .
H24A H 0.592(3) 0.351(3) -0.043(3) 0.019(2) Uani 1 1 d . . . . .
H24B H 0.688(3) 0.412(3) 0.073(2) 0.019(2) Uani 1 1 d . . . . .
C25 C 0.5918(3) 0.1989(2) 0.0167(2) 0.0178(5) Uani 1 1 d . . . . .
H25A H 0.573(3) 0.183(3) 0.075(3) 0.019(2) Uani 1 1 d . . . . .
H25B H 0.508(3) 0.130(3) -0.050(2) 0.019(2) Uani 1 1 d . . . . .
C26 C 0.7309(3) 0.1719(2) 0.0084(2) 0.0169(5) Uani 1 1 d . . . . .
H26A H 0.814(3) 0.236(3) 0.074(2) 0.019(2) Uani 1 1 d . . . . .
H26B H 0.753(3) 0.183(3) -0.053(3) 0.019(2) Uani 1 1 d . . . . .
C27 C 0.8470(3) 0.0105(3) 0.0155(3) 0.0262(6) Uani 1 1 d . . . . .
H27A H 0.887(4) 0.023(4) -0.041(3) 0.038(4) Uani 1 1 d . . . . .
H27B H 0.913(4) 0.071(4) 0.085(3) 0.038(4) Uani 1 1 d . . . . .
H27C H 0.829(4) -0.086(4) 0.010(3) 0.038(4) Uani 1 1 d . . . . .

loop_
_atom_site_aniso_label
_atom_site_aniso_U_11
_atom_site_aniso_U_22
_atom_site_aniso_U_33
_atom_site_aniso_U_23
_atom_site_aniso_U_13
_atom_site_aniso_U_12
Br1 0.02565(15) 0.01827(14) 0.02028(14) 0.00902(11) 0.01068(11) 0.01015(10)
Br2 0.01143(13) 0.02605(15) 0.01638(14) 0.00481(11) 0.00490(10) 0.00405(10)
Co1 0.01112(19) 0.0143(2) 0.0114(2) 0.00296(15) 0.00423(15) 0.00489(15)
O1 0.0279(9) 0.0225(9) 0.0214(9) 0.0087(7) 0.0132(8) 0.0091(7)
O2 0.0176(9) 0.0162(8) 0.0336(10) 0.0086(8) 0.0085(8) 0.0077(7)
N1 0.0123(9) 0.0141(9) 0.0154(10) 0.0039(8) 0.0063(8) 0.0039(7)
N2 0.0136(9) 0.0134(9) 0.0123(9) 0.0037(8) 0.0053(8) 0.0041(7)
N3 0.0126(9) 0.0138(9) 0.0140(9) 0.0032(8) 0.0048(8) 0.0036(7)
N4 0.0150(9) 0.0151(9) 0.0115(9) 0.0039(8) 0.0052(8) 0.0044(8)
N5 0.0129(9) 0.0147(9) 0.0122(9) 0.0031(8) 0.0053(8) 0.0051(7)
C1 0.0179(11) 0.0124(10) 0.0158(11) 0.0047(9) 0.0084(9) 0.0037(9)
C2 0.0181(12) 0.0172(11) 0.0172(12) 0.0054(10) 0.0077(10) 0.0058(9)
H2 0.022(6) 0.029(6) 0.011(5) 0.004(5) 0.002(5) 0.007(5)
C3 0.0202(12) 0.0190(12) 0.0250(13) 0.0076(10) 0.0119(10) 0.0082(10)
H3 0.022(6) 0.029(6) 0.011(5) 0.004(5) 0.002(5) 0.007(5)
C4 0.0261(13) 0.0162(11) 0.0184(12) 0.0039(10) 0.0135(11) 0.0059(10)
H4 0.022(6) 0.029(6) 0.011(5) 0.004(5) 0.002(5) 0.007(5)
C5 0.0217(12) 0.0154(11) 0.0169(12) 0.0041(10) 0.0091(10) 0.0041(9)
H5 0.022(6) 0.029(6) 0.011(5) 0.004(5) 0.002(5) 0.007(5)
C6 0.0162(11) 0.0130(10) 0.0173(11) 0.0058(9) 0.0074(9) 0.0037(9)
C7 0.0153(11) 0.0109(10) 0.0132(11) 0.0041(9) 0.0062(9) 0.0035(8)
C8 0.0150(11) 0.0116(10) 0.0123(11) 0.0039(9) 0.0050(9) 0.0021(8)
C9 0.0149(11) 0.0151(11) 0.0133(12) 0.0050(9) 0.0036(9) 0.0034(9)
H9 0.022(6) 0.029(6) 0.011(5) 0.004(5) 0.002(5) 0.007(5)
C10 0.0134(11) 0.0167(11) 0.0185(12) 0.0085(9) 0.0059(9) 0.0051(9)
H10 0.022(6) 0.029(6) 0.011(5) 0.004(5) 0.002(5) 0.007(5)
C11 0.0172(11) 0.0156(11) 0.0158(12) 0.0050(9) 0.0080(10) 0.0061(9)
H11 0.022(6) 0.029(6) 0.011(5) 0.004(5) 0.002(5) 0.007(5)
C12 0.0141(11) 0.0128(10) 0.0122(11) 0.0036(9) 0.0055(9) 0.0037(8)
C13 0.0138(11) 0.0127(10) 0.0148(11) 0.0045(9) 0.0056(9) 0.0050(8)
C14 0.0140(11) 0.0133(10) 0.0144(11) 0.0045(9) 0.0032(9) 0.0027(9)
C15 0.0183(12) 0.0190(12) 0.0156(12) 0.0039(10) 0.0086(10) 0.0047(10)
H15 0.022(6) 0.029(6) 0.011(5) 0.004(5) 0.002(5) 0.007(5)
C16 0.0205(12) 0.0251(13) 0.0120(12) 0.0045(10) 0.0018(10) 0.0029(10)
H16 0.022(6) 0.029(6) 0.011(5) 0.004(5) 0.002(5) 0.007(5)
C17 0.0131(12) 0.0243(13) 0.0186(12) 0.0073(10) 0.0013(10) 0.0033(9)
H17 0.022(6) 0.029(6) 0.011(5) 0.004(5) 0.002(5) 0.007(5)
C18 0.0144(11) 0.0171(11) 0.0185(12) 0.0061(10) 0.0064(10) 0.0053(9)
H18 0.022(6) 0.029(6) 0.011(5) 0.004(5) 0.002(5) 0.007(5)
C19 0.0153(11) 0.0111(10) 0.0131(11) 0.0027(9) 0.0040(9) 0.0019(8)
C20 0.0169(12) 0.0188(12) 0.0120(11) 0.0046(9) 0.0030(9) 0.0058(9)
H20A 0.026(6) 0.016(5) 0.022(5) 0.009(4) 0.011(5) 0.014(4)
H20B 0.026(6) 0.016(5) 0.022(5) 0.009(4) 0.011(5) 0.014(4)
C21 0.0163(12) 0.0171(11) 0.0165(12) 0.0016(9) 0.0033(10) 0.0029(9)
H21A 0.026(6) 0.016(5) 0.022(5) 0.009(4) 0.011(5) 0.014(4)
H21B 0.026(6) 0.016(5) 0.022(5) 0.009(4) 0.011(5) 0.014(4)
C22 0.0205(13) 0.0160(12) 0.0222(13) 0.0063(10) 0.0056(10) 0.0053(10)
H22A 0.026(6) 0.016(5) 0.022(5) 0.009(4) 0.011(5) 0.014(4)
H22B 0.026(6) 0.016(5) 0.022(5) 0.009(4) 0.011(5) 0.014(4)
C23 0.0450(19) 0.0317(16) 0.0272(15) 0.0150(13) 0.0176(14) 0.0095(14)
H23A 0.035(10) 0.050(11) 0.035(9) 0.016(9) 0.013(8) 0.022(8)
H23B 0.035(10) 0.050(11) 0.035(9) 0.016(9) 0.013(8) 0.022(8)
H23C 0.035(10) 0.050(11) 0.035(9) 0.016(9) 0.013(8) 0.022(8)
C24 0.0123(11) 0.0162(11) 0.0129(11) 0.0026(9) 0.0058(9) 0.0044(9)
H24A 0.026(6) 0.016(5) 0.022(5) 0.009(4) 0.011(5) 0.014(4)
H24B 0.026(6) 0.016(5) 0.022(5) 0.009(4) 0.011(5) 0.014(4)
C25 0.0183(12) 0.0155(12) 0.0197(12) 0.0059(10) 0.0084(10) 0.0056(9)
H25A 0.026(6) 0.016(5) 0.022(5) 0.009(4) 0.011(5) 0.014(4)
H25B 0.026(6) 0.016(5) 0.022(5) 0.009(4) 0.011(5) 0.014(4)
C26 0.0166(12) 0.0156(11) 0.0155(12) 0.0039(10) 0.0039(10) 0.0054(9)
H26A 0.026(6) 0.016(5) 0.022(5) 0.009(4) 0.011(5) 0.014(4)
H26B 0.026(6) 0.016(5) 0.022(5) 0.009(4) 0.011(5) 0.014(4)
C27 0.0224(14) 0.0279(14) 0.0333(16) 0.0129(13) 0.0104(12) 0.0154(11)
H27A 0.035(10) 0.050(11) 0.035(9) 0.016(9) 0.013(8) 0.022(8)
H27B 0.035(10) 0.050(11) 0.035(9) 0.016(9) 0.013(8) 0.022(8)
H27C 0.035(10) 0.050(11) 0.035(9) 0.016(9) 0.013(8) 0.022(8)

loop_
_atom_type_symbol
_atom_type_description
_atom_type_scat_dispersion_real
_atom_type_scat_dispersion_imag
_atom_type_scat_source
C C 0.0181 0.0091 'International Tables Vol C Tables 4.2.6.8 and 6.1.1.4'
H H 0.0000 0.0000 'International Tables Vol C Tables 4.2.6.8 and 6.1.1.4'
Br Br -0.6763 1.2805 'International Tables Vol C Tables 4.2.6.8 and 6.1.1.4'
Co Co -2.3653 3.6143 'International Tables Vol C Tables 4.2.6.8 and 6.1.1.4'
N N 0.0311 0.0180 'International Tables Vol C Tables 4.2.6.8 and 6.1.1.4'
O O 0.0492 0.0322 'International Tables Vol C Tables 4.2.6.8 and 6.1.1.4'

loop_
_geom_angle_atom_site_label_1
_geom_angle_atom_site_label_2
_geom_angle_atom_site_label_3
_geom_angle
_geom_angle_site_symmetry_1
_geom_angle_site_symmetry_3
_geom_angle_publ_flag
Br1 Co1 Br2 122.520(17) . . ?
N1 Co1 Br1 99.80(5) . . ?
N1 Co1 Br2 96.83(5) . . ?
N1 Co1 N2 75.40(7) . . ?
N1 Co1 N3 148.52(8) . . ?
N2 Co1 Br1 98.54(5) . . ?
N2 Co1 Br2 138.92(5) . . ?
N3 Co1 Br1 96.51(5) . . ?
N3 Co1 Br2 96.79(5) . . ?
N3 Co1 N2 75.67(7) . . ?
C22 O1 C23 111.9(2) . . ?
C27 O2 C26 111.20(19) . . ?
C1 N1 Co1 136.23(16) . . ?
C7 N1 Co1 116.30(15) . . ?
C7 N1 C1 106.30(19) . . ?
C8 N2 Co1 119.90(15) . . ?
C8 N2 C12 121.0(2) . . ?
C12 N2 Co1 119.06(15) . . ?
C13 N3 Co1 114.94(15) . . ?
C13 N3 C19 106.19(19) . . ?
C19 N3 Co1 136.12(16) . . ?
C6 N4 C20 121.99(19) . . ?
C7 N4 C6 106.11(19) . . ?
C7 N4 C20 130.5(2) . . ?
C13 N5 C14 106.53(18) . . ?
C13 N5 C24 129.41(19) . . ?
C14 N5 C24 123.89(19) . . ?
N1 C1 C2 130.2(2) . . ?
N1 C1 C6 108.9(2) . . ?
C6 C1 C2 120.9(2) . . ?
C1 C2 H2 119.9(18) . . ?
C3 C2 C1 117.1(2) . . ?
C3 C2 H2 122.9(18) . . ?
C2 C3 H3 118.4(17) . . ?
C2 C3 C4 121.4(2) . . ?
C4 C3 H3 120.2(17) . . ?
C3 C4 H4 120.1(19) . . ?
C5 C4 C3 122.0(2) . . ?
C5 C4 H4 117.8(19) . . ?
C4 C5 H5 120.0(17) . . ?
C4 C5 C6 115.9(2) . . ?
C6 C5 H5 123.9(18) . . ?
N4 C6 C1 106.6(2) . . ?
N4 C6 C5 130.8(2) . . ?
C1 C6 C5 122.6(2) . . ?
N1 C7 N4 112.12(19) . . ?
N1 C7 C8 117.7(2) . . ?
N4 C7 C8 130.2(2) . . ?
N2 C8 C7 109.9(2) . . ?
N2 C8 C9 121.0(2) . . ?
C9 C8 C7 129.1(2) . . ?
C8 C9 H9 120.9(18) . . ?
C10 C9 C8 118.1(2) . . ?
C10 C9 H9 120.9(18) . . ?
C9 C10 H10 118.4(18) . . ?
C11 C10 C9 120.7(2) . . ?
C11 C10 H10 120.8(18) . . ?
C10 C11 H11 120.5(19) . . ?
C10 C11 C12 118.2(2) . . ?
C12 C11 H11 121.2(19) . . ?
N2 C12 C11 120.8(2) . . ?
N2 C12 C13 110.48(19) . . ?
C11 C12 C13 128.6(2) . . ?
N3 C13 N5 112.1(2) . . ?
N3 C13 C12 118.0(2) . . ?
N5 C13 C12 129.9(2) . . ?
N5 C14 C15 131.3(2) . . ?
N5 C14 C19 106.3(2) . . ?
C15 C14 C19 122.4(2) . . ?
C14 C15 H15 124.5(19) . . ?
C16 C15 C14 115.9(2) . . ?
C16 C15 H15 119.5(19) . . ?
C15 C16 H16 118.9(17) . . ?
C15 C16 C17 122.2(2) . . ?
C17 C16 H16 118.9(17) . . ?
C16 C17 H17 119.8(18) . . ?
C18 C17 C16 121.3(2) . . ?
C18 C17 H17 118.9(18) . . ?
C17 C18 H18 121.1(18) . . ?
C17 C18 C19 117.3(2) . . ?
C19 C18 H18 121.6(18) . . ?
N3 C19 C14 108.9(2) . . ?
N3 C19 C18 130.2(2) . . ?
C18 C19 C14 120.9(2) . . ?
N4 C20 H20A 106.2(19) . . ?
N4 C20 H20B 105.8(17) . . ?
N4 C20 C21 111.5(2) . . ?
H20A C20 H20B 106(2) . . ?
C21 C20 H20A 112.4(18) . . ?
C21 C20 H20B 114.0(17) . . ?
C20 C21 H21A 109.0(18) . . ?
C20 C21 H21B 108.0(17) . . ?
H21A C21 H21B 108(2) . . ?
C22 C21 C20 113.0(2) . . ?
C22 C21 H21A 108.6(17) . . ?
C22 C21 H21B 110.3(18) . . ?
O1 C22 C21 108.0(2) . . ?
O1 C22 H22A 111.6(17) . . ?
O1 C22 H22B 109.5(17) . . ?
C21 C22 H22A 110.9(17) . . ?
C21 C22 H22B 111.4(17) . . ?
H22A C22 H22B 105(2) . . ?
O1 C23 H23A 107(2) . . ?
O1 C23 H23B 114(2) . . ?
O1 C23 H23C 109(2) . . ?
H23A C23 H23B 109(3) . . ?
H23A C23 H23C 110(3) . . ?
H23B C23 H23C 107(3) . . ?
N5 C24 H24A 107.7(17) . . ?
N5 C24 H24B 109.1(17) . . ?
N5 C24 C25 110.18(19) . . ?
H24A C24 H24B 104(2) . . ?
C25 C24 H24A 112.2(17) . . ?
C25 C24 H24B 113.5(17) . . ?
C24 C25 H25A 112.4(18) . . ?
C24 C25 H25B 108.5(16) . . ?
H25A C25 H25B 106(2) . . ?
C26 C25 C24 111.7(2) . . ?
C26 C25 H25A 109.3(18) . . ?
C26 C25 H25B 108.2(16) . . ?
O2 C26 C25 107.22(19) . . ?
O2 C26 H26A 108.2(16) . . ?
O2 C26 H26B 110.8(17) . . ?
C25 C26 H26A 109.7(16) . . ?
C25 C26 H26B 112.7(17) . . ?
H26A C26 H26B 108(2) . . ?
O2 C27 H27A 110(2) . . ?
O2 C27 H27B 109(2) . . ?
O2 C27 H27C 108.3(19) . . ?
H27A C27 H27B 111(3) . . ?
H27A C27 H27C 110(3) . . ?
H27B C27 H27C 109(3) . . ?

loop_
_geom_bond_atom_site_label_1
_geom_bond_atom_site_label_2
_geom_bond_distance
_geom_bond_site_symmetry_2
_geom_bond_publ_flag
Br1 Co1 2.4381(4) . ?
Br2 Co1 2.4647(4) . ?
Co1 N1 2.088(2) . ?
Co1 N2 2.1092(19) . ?
Co1 N3 2.1013(19) . ?
O1 C22 1.419(3) . ?
O1 C23 1.423(4) . ?
O2 C26 1.427(3) . ?
O2 C27 1.411(3) . ?
N1 C1 1.383(3) . ?
N1 C7 1.331(3) . ?
N2 C8 1.343(3) . ?
N2 C12 1.349(3) . ?
N3 C13 1.336(3) . ?
N3 C19 1.381(3) . ?
N4 C6 1.393(3) . ?
N4 C7 1.370(3) . ?
N4 C20 1.471(3) . ?
N5 C13 1.363(3) . ?
N5 C14 1.393(3) . ?
N5 C24 1.467(3) . ?
C1 C2 1.399(3) . ?
C1 C6 1.396(3) . ?
C2 H2 0.93(3) . ?
C2 C3 1.387(3) . ?
C3 H3 0.98(3) . ?
C3 C4 1.410(4) . ?
C4 H4 0.89(3) . ?
C4 C5 1.388(4) . ?
C5 H5 0.99(3) . ?
C5 C6 1.399(3) . ?
C7 C8 1.484(3) . ?
C8 C9 1.391(3) . ?
C9 H9 0.95(3) . ?
C9 C10 1.389(3) . ?
C10 H10 0.95(3) . ?
C10 C11 1.387(3) . ?
C11 H11 0.89(3) . ?
C11 C12 1.391(3) . ?
C12 C13 1.475(3) . ?
C14 C15 1.398(3) . ?
C14 C19 1.400(3) . ?
C15 H15 0.89(3) . ?
C15 C16 1.384(4) . ?
C16 H16 0.97(3) . ?
C16 C17 1.413(4) . ?
C17 H17 0.94(3) . ?
C17 C18 1.380(4) . ?
C18 H18 0.91(3) . ?
C18 C19 1.397(3) . ?
C20 H20A 0.94(3) . ?
C20 H20B 1.01(3) . ?
C20 C21 1.528(3) . ?
C21 H21A 0.96(3) . ?
C21 H21B 0.96(3) . ?
C21 C22 1.515(4) . ?
C22 H22A 0.99(3) . ?
C22 H22B 0.97(3) . ?
C23 H23A 1.04(4) . ?
C23 H23B 0.98(4) . ?
C23 H23C 0.98(4) . ?
C24 H24A 0.96(3) . ?
C24 H24B 0.94(3) . ?
C24 C25 1.526(3) . ?
C25 H25A 0.93(3) . ?
C25 H25B 1.01(3) . ?
C25 C26 1.509(3) . ?
C26 H26A 0.99(3) . ?
C26 H26B 0.97(3) . ?
C27 H27A 1.00(4) . ?
C27 H27B 0.94(4) . ?
C27 H27C 1.00(4) . ?

loop_
_geom_torsion_atom_site_label_1
_geom_torsion_atom_site_label_2
_geom_torsion_atom_site_label_3
_geom_torsion_atom_site_label_4
_geom_torsion
_geom_torsion_site_symmetry_1
_geom_torsion_site_symmetry_2
_geom_torsion_site_symmetry_3
_geom_torsion_site_symmetry_4
_geom_torsion_publ_flag
Co1 N1 C1 C2 14.2(4) . . . . ?
Co1 N1 C1 C6 -166.95(17) . . . . ?
Co1 N1 C7 N4 170.32(14) . . . . ?
Co1 N1 C7 C8 -10.6(3) . . . . ?
Co1 N2 C8 C7 -1.1(2) . . . . ?
Co1 N2 C8 C9 177.49(16) . . . . ?
Co1 N2 C12 C11 -179.19(17) . . . . ?
Co1 N2 C12 C13 -1.6(2) . . . . ?
Co1 N3 C13 N5 -163.97(14) . . . . ?
Co1 N3 C13 C12 15.3(3) . . . . ?
Co1 N3 C19 C14 159.48(17) . . . . ?
Co1 N3 C19 C18 -18.7(4) . . . . ?
N1 C1 C2 C3 178.1(2) . . . . ?
N1 C1 C6 N4 0.1(3) . . . . ?
N1 C1 C6 C5 -179.4(2) . . . . ?
N1 C7 C8 N2 7.6(3) . . . . ?
N1 C7 C8 C9 -170.9(2) . . . . ?
N2 C8 C9 C10 1.6(3) . . . . ?
N2 C12 C13 N3 -9.1(3) . . . . ?
N2 C12 C13 N5 170.1(2) . . . . ?
N4 C7 C8 N2 -173.5(2) . . . . ?
N4 C7 C8 C9 8.0(4) . . . . ?
N4 C20 C21 C22 -48.5(3) . . . . ?
N5 C14 C15 C16 -177.4(2) . . . . ?
N5 C14 C19 N3 -0.6(2) . . . . ?
N5 C14 C19 C18 177.7(2) . . . . ?
N5 C24 C25 C26 -168.3(2) . . . . ?
C1 N1 C7 N4 0.7(2) . . . . ?
C1 N1 C7 C8 179.82(19) . . . . ?
C1 C2 C3 C4 0.8(4) . . . . ?
C2 C1 C6 N4 179.1(2) . . . . ?
C2 C1 C6 C5 -0.4(4) . . . . ?
C2 C3 C4 C5 0.2(4) . . . . ?
C3 C4 C5 C6 -1.3(4) . . . . ?
C4 C5 C6 N4 -177.9(2) . . . . ?
C4 C5 C6 C1 1.4(3) . . . . ?
C6 N4 C7 N1 -0.7(3) . . . . ?
C6 N4 C7 C8 -179.6(2) . . . . ?
C6 N4 C20 C21 -68.7(3) . . . . ?
C6 C1 C2 C3 -0.7(3) . . . . ?
C7 N1 C1 C2 -179.3(2) . . . . ?
C7 N1 C1 C6 -0.5(2) . . . . ?
C7 N4 C6 C1 0.3(2) . . . . ?
C7 N4 C6 C5 179.8(2) . . . . ?
C7 N4 C20 C21 96.0(3) . . . . ?
C7 C8 C9 C10 180.0(2) . . . . ?
C8 N2 C12 C11 -1.6(3) . . . . ?
C8 N2 C12 C13 176.01(19) . . . . ?
C8 C9 C10 C11 -1.5(3) . . . . ?
C9 C10 C11 C12 -0.1(3) . . . . ?
C10 C11 C12 N2 1.6(3) . . . . ?
C10 C11 C12 C13 -175.5(2) . . . . ?
C11 C12 C13 N3 168.3(2) . . . . ?
C11 C12 C13 N5 -12.6(4) . . . . ?
C12 N2 C8 C7 -178.72(19) . . . . ?
C12 N2 C8 C9 -0.1(3) . . . . ?
C13 N3 C19 C14 0.2(2) . . . . ?
C13 N3 C19 C18 -177.9(2) . . . . ?
C13 N5 C14 C15 179.8(3) . . . . ?
C13 N5 C14 C19 0.8(2) . . . . ?
C13 N5 C24 C25 87.2(3) . . . . ?
C14 N5 C13 N3 -0.7(3) . . . . ?
C14 N5 C13 C12 -179.9(2) . . . . ?
C14 N5 C24 C25 -87.3(3) . . . . ?
C14 C15 C16 C17 -0.5(4) . . . . ?
C15 C14 C19 N3 -179.7(2) . . . . ?
C15 C14 C19 C18 -1.3(4) . . . . ?
C15 C16 C17 C18 -0.4(4) . . . . ?
C16 C17 C18 C19 0.4(4) . . . . ?
C17 C18 C19 N3 178.4(2) . . . . ?
C17 C18 C19 C14 0.4(3) . . . . ?
C19 N3 C13 N5 0.3(3) . . . . ?
C19 N3 C13 C12 179.64(19) . . . . ?
C19 C14 C15 C16 1.4(4) . . . . ?
C20 N4 C6 C1 168.3(2) . . . . ?
C20 N4 C6 C5 -12.3(4) . . . . ?
C20 N4 C7 N1 -167.2(2) . . . . ?
C20 N4 C7 C8 13.9(4) . . . . ?
C20 C21 C22 O1 -55.2(3) . . . . ?
C23 O1 C22 C21 169.4(2) . . . . ?
C24 N5 C13 N3 -176.0(2) . . . . ?
C24 N5 C13 C12 4.8(4) . . . . ?
C24 N5 C14 C15 -4.6(4) . . . . ?
C24 N5 C14 C19 176.4(2) . . . . ?
C24 C25 C26 O2 -179.28(19) . . . . ?
C27 O2 C26 C25 -167.7(2) . . . . ?
